data_7112600
loop_
_publ_author_name
'Daniela Tapu'
'Zachary McCarty'
'Colin McMillen'

_publ_section_title
;
 A stable Janus bis(maloNHC) and its zwitterionic coinage metal complexes
;
_journal_name_full Chem.Commun.
_journal_page_first 4725
_journal_paper_doi 10.1039/C4CC01200C
_journal_volume 50
_journal_year 2014
_chemical_formula_sum 'C64 H78 Cl4 N4 O4'
_chemical_formula_weight 1109.10
_chemical_name_systematic
; 
 ? 
;
_space_group_IT_number 14
_symmetry_cell_setting monoclinic
_symmetry_space_group_name_Hall '-P 2ybc'
_symmetry_space_group_name_H-M 'P 1 21/c 1'
_atom_sites_solution_hydrogens geom
_atom_sites_solution_primary direct
_atom_sites_solution_secondary difmap
_audit_creation_method SHELXL-97
_cell_angle_alpha 90.00
_cell_angle_beta 97.31(3)
_cell_angle_gamma 90.00
_cell_formula_units_Z 2
_cell_length_a 15.968(3)
_cell_length_b 9.4610(19)
_cell_length_c 21.052(4)
_cell_measurement_reflns_used 6156
_cell_measurement_temperature 203(2)
_cell_measurement_theta_max 26.6569
_cell_measurement_theta_min 2.3634
_cell_volume 3154.5(11)
_computing_cell_refinement 'CrystalClear (Rigaku/MSC, 2006)'
_computing_data_collection 'CrystalClear (Rigaku/MSC, 2006)'
_computing_data_reduction 'CrystalClear (Rigaku/MSC, 2006)'
_computing_molecular_graphics 'DIAMOND (Bradenburg, 1999)'
_computing_publication_material 'SHELXL-97 (Sheldrick, 1997)'
_computing_structure_refinement 'SHELXL-97 (Sheldrick, 1997)'
_computing_structure_solution 'SHELXS-97 (Sheldrick, 1990)'
_diffrn_ambient_temperature 203(2)
_diffrn_detector_area_resol_mean 14.6199
_diffrn_measured_fraction_theta_full 0.999
_diffrn_measured_fraction_theta_max 0.999
_diffrn_measurement_device_type 'Rigaku AFC8S'
_diffrn_measurement_method '\w scans'
_diffrn_radiation_monochromator graphite
_diffrn_radiation_source 'fine-focus sealed tube'
_diffrn_radiation_type MoK\a
_diffrn_radiation_wavelength 0.71073
_diffrn_reflns_av_R_equivalents 0.1578
_diffrn_reflns_av_sigmaI/netI 0.1027
_diffrn_reflns_limit_h_max 19
_diffrn_reflns_limit_h_min -19
_diffrn_reflns_limit_k_max 11
_diffrn_reflns_limit_k_min -8
_diffrn_reflns_limit_l_max 24
_diffrn_reflns_limit_l_min -25
_diffrn_reflns_number 23716
_diffrn_reflns_theta_full 25.15
_diffrn_reflns_theta_max 25.15
_diffrn_reflns_theta_min 2.36
_diffrn_standards_decay_% 0
_diffrn_standards_interval_count 0
_diffrn_standards_interval_time 0
_diffrn_standards_number 0
_exptl_absorpt_coefficient_mu 0.235
_exptl_absorpt_correction_T_max 0.9815
_exptl_absorpt_correction_T_min 0.8916
_exptl_absorpt_correction_type multi-scan
_exptl_absorpt_process_details 'REQAB, CrystalClear'
_exptl_crystal_colour orange
_exptl_crystal_density_diffrn 1.168
_exptl_crystal_density_meas ?
_exptl_crystal_density_method 'not measured'
_exptl_crystal_description plate
_exptl_crystal_F_000 1180
_exptl_crystal_size_max 0.50
_exptl_crystal_size_mid 0.44
_exptl_crystal_size_min 0.08
_refine_diff_density_max 0.387
_refine_diff_density_min -0.561
_refine_diff_density_rms 0.106
_refine_ls_extinction_method none
_refine_ls_goodness_of_fit_ref 1.228
_refine_ls_hydrogen_treatment constr
_refine_ls_matrix_type full
_refine_ls_number_parameters 351
_refine_ls_number_reflns 5647
_refine_ls_number_restraints 0
_refine_ls_restrained_S_all 1.228
_refine_ls_R_factor_all 0.2052
_refine_ls_R_factor_gt 0.1226
_refine_ls_shift/su_max 0.000
_refine_ls_shift/su_mean 0.000
_refine_ls_structure_factor_coef Fsqd
_refine_ls_weighting_details 'calc w=1/[\s^2^(Fo^2^)+(0.0100P)^2^+12.5500P] where P=(Fo^2^+2Fc^2^)/3'
_refine_ls_weighting_scheme calc
_refine_ls_wR_factor_gt 0.2285
_refine_ls_wR_factor_ref 0.2829
_reflns_number_gt 2812
_reflns_number_total 5647
_reflns_threshold_expression >2sigma(I)
_cod_duplicate_entry 7112278
_cod_data_source_file c4cc01200c2.cif
_cod_data_source_block zwitt
_cod_depositor_comments
;
The following automatic conversions were performed:

'_exptl_crystal_density_meas' value 'not measured' was changed to '?'
- the value is perceived as not measured.

Automatic conversion script
Id: cif_fix_values 3008 2015-01-20 13:52:24Z robertas 

The following automatic conversions were performed:

'_symmetry_cell_setting' tag value 'mnoclinic' was replaced with
'monoclinic' value as specified in the replacement file
'/home/robertas/cod-tools/perl-scripts/inputs/replacement_values.lst'.

Automatic conversion script
Id: cif_fix_values 3143 2015-03-26 13:38:13Z robertas 
;
_cod_original_cell_volume 3154.6(11)
_cod_original_sg_symbol_H-M P2(1)/c
_cod_database_code 7112600

loop_
_symmetry_equiv_pos_as_xyz
'x, y, z'
'-x, y+1/2, -z+1/2'
'-x, -y, -z'
'x, -y-1/2, z-1/2'

loop_
_atom_site_label
_atom_site_type_symbol
_atom_site_fract_x
_atom_site_fract_y
_atom_site_fract_z
_atom_site_U_iso_or_equiv
_atom_site_adp_type
_atom_site_occupancy
_atom_site_symmetry_multiplicity
_atom_site_calc_flag
_atom_site_refinement_flags
O2 O 0.4476(3) 0.2239(6) 0.14825(19) 0.0502(12) Uani 1 1 d .
N1 N 0.3309(3) 0.3598(6) 0.1193(2) 0.0385(12) Uani 1 1 d .
N2 N 0.2695(3) 0.3813(6) 0.0149(2) 0.0398(12) Uani 1 1 d .
O1 O 0.3155(3) 0.2576(6) -0.0670(2) 0.0612(15) Uani 1 1 d .
C2 C 0.3276(4) 0.2803(8) -0.0088(3) 0.0441(16) Uani 1 1 d .
C11 C 0.3297(4) 0.3923(7) 0.1872(3) 0.0388(15) Uani 1 1 d .
C3 C 0.3886(4) 0.2219(7) 0.0377(3) 0.0384(14) Uani 1 1 d .
C5 C 0.4476(4) 0.1091(7) 0.0183(3) 0.0394(14) Uani 1 1 d .
C1 C 0.2728(4) 0.4122(7) 0.0769(3) 0.0375(14) Uani 1 1 d .
H1 H 0.2322 0.4735 0.0903 0.045 Uiso 1 1 calc R
C4 C 0.3959(4) 0.2589(7) 0.1036(3) 0.0421(15) Uani 1 1 d .
C16 C 0.2791(4) 0.3068(7) 0.2219(3) 0.0424(15) Uani 1 1 d .
C15 C 0.2838(4) 0.3378(8) 0.2882(3) 0.0467(16) Uani 1 1 d .
H15 H 0.2517 0.2842 0.3140 0.056 Uiso 1 1 calc R
C14 C 0.3343(4) 0.4442(8) 0.3152(3) 0.0461(16) Uani 1 1 d .
H14 H 0.3358 0.4621 0.3593 0.055 Uiso 1 1 calc R
C17 C 0.2049(4) 0.4444(8) -0.0311(3) 0.0443(16) Uani 1 1 d .
C7 C 0.4745(4) -0.0004(8) 0.0601(3) 0.0456(16) Uani 1 1 d .
H7 H 0.4577 -0.0020 0.1013 0.055 Uiso 1 1 calc R
C12 C 0.3826(4) 0.5004(7) 0.2140(3) 0.0417(15) Uani 1 1 d .
C22 C 0.2178(4) 0.5816(8) -0.0535(3) 0.0474(17) Uani 1 1 d .
C6 C 0.4735(4) 0.1085(8) -0.0415(3) 0.0456(16) Uani 1 1 d .
H6 H 0.4562 0.1817 -0.0704 0.055 Uiso 1 1 calc R
C13 C 0.3823(4) 0.5249(8) 0.2805(3) 0.0492(17) Uani 1 1 d .
H13 H 0.4157 0.5978 0.3007 0.059 Uiso 1 1 calc R
C18 C 0.1336(4) 0.3665(8) -0.0526(3) 0.0497(17) Uani 1 1 d .
C21 C 0.1556(5) 0.6400(10) -0.0982(4) 0.062(2) Uani 1 1 d .
H21 H 0.1619 0.7325 -0.1133 0.075 Uiso 1 1 calc R
C29 C 0.2224(5) 0.1891(8) 0.1912(3) 0.0541(18) Uani 1 1 d .
H29 H 0.2282 0.1867 0.1450 0.065 Uiso 1 1 calc R
C20 C 0.0849(5) 0.5625(10) -0.1203(4) 0.066(2) Uani 1 1 d .
H20 H 0.0435 0.6025 -0.1507 0.079 Uiso 1 1 calc R
C19 C 0.0740(5) 0.4286(11) -0.0987(4) 0.066(2) Uani 1 1 d .
H19 H 0.0257 0.3772 -0.1152 0.079 Uiso 1 1 calc R
C26 C 0.1183(5) 0.2190(10) -0.0286(4) 0.066(2) Uani 1 1 d .
H26 H 0.1697 0.1895 -0.0003 0.079 Uiso 1 1 calc R
C23 C 0.2994(5) 0.6663(9) -0.0314(4) 0.059(2) Uani 1 1 d .
H23 H 0.3300 0.6186 0.0065 0.071 Uiso 1 1 calc R
C31 C 0.1330(6) 0.2078(15) 0.1975(6) 0.120(5) Uani 1 1 d .
H31A H 0.1018 0.1245 0.1813 0.180 Uiso 1 1 calc R
H31B H 0.1115 0.2899 0.1731 0.180 Uiso 1 1 calc R
H31C H 0.1263 0.2214 0.2422 0.180 Uiso 1 1 calc R
C90 C 0.1704(5) 0.6646(11) 0.2293(4) 0.073(3) Uani 1 1 d .
H90A H 0.2113 0.5874 0.2374 0.088 Uiso 1 1 calc R
H90B H 0.1945 0.7485 0.2519 0.088 Uiso 1 1 calc R
C28 C 0.1020(7) 0.1096(12) -0.0826(5) 0.093(3) Uani 1 1 d .
H28A H 0.0471 0.1266 -0.1068 0.140 Uiso 1 1 calc R
H28B H 0.1034 0.0153 -0.0644 0.140 Uiso 1 1 calc R
H28C H 0.1453 0.1177 -0.1109 0.140 Uiso 1 1 calc R
C25 C 0.3563(8) 0.669(2) -0.0839(7) 0.152(7) Uani 1 1 d .
H25A H 0.3278 0.7183 -0.1210 0.227 Uiso 1 1 calc R
H25B H 0.3692 0.5735 -0.0956 0.227 Uiso 1 1 calc R
H25C H 0.4082 0.7186 -0.0686 0.227 Uiso 1 1 calc R
C24 C 0.2798(7) 0.8164(12) -0.0129(7) 0.111(4) Uani 1 1 d .
H24A H 0.3319 0.8698 -0.0048 0.166 Uiso 1 1 calc R
H24B H 0.2520 0.8151 0.0254 0.166 Uiso 1 1 calc R
H24C H 0.2430 0.8603 -0.0476 0.166 Uiso 1 1 calc R
C27 C 0.0434(7) 0.2188(14) 0.0119(5) 0.103(4) Uani 1 1 d .
H27A H 0.0531 0.2899 0.0452 0.155 Uiso 1 1 calc R
H27B H 0.0390 0.1266 0.0313 0.155 Uiso 1 1 calc R
H27C H -0.0086 0.2399 -0.0155 0.155 Uiso 1 1 calc R
Cl1 Cl 0.15426(15) 0.7000(3) 0.14660(12) 0.0811(7) Uani 1 1 d .
Cl2 Cl 0.07813(18) 0.6184(4) 0.25957(13) 0.1055(10) Uani 1 1 d .
C32 C 0.4365(4) 0.5913(8) 0.1755(3) 0.0486(16) Uani 1 1 d .
H32 H 0.4238 0.5651 0.1297 0.058 Uiso 1 1 calc R
C34 C 0.4151(7) 0.7465(9) 0.1826(5) 0.087(3) Uani 1 1 d .
H34A H 0.3554 0.7611 0.1689 0.130 Uiso 1 1 calc R
H34B H 0.4479 0.8032 0.1564 0.130 Uiso 1 1 calc R
H34C H 0.4283 0.7743 0.2271 0.130 Uiso 1 1 calc R
C33 C 0.5292(5) 0.5677(10) 0.1963(4) 0.067(2) Uani 1 1 d .
H33A H 0.5418 0.5861 0.2418 0.100 Uiso 1 1 calc R
H33B H 0.5619 0.6312 0.1728 0.100 Uiso 1 1 calc R
H33C H 0.5436 0.4707 0.1875 0.100 Uiso 1 1 calc R
C30 C 0.2503(11) 0.0486(12) 0.2193(10) 0.199(11) Uani 1 1 d .
H30A H 0.2503 0.0514 0.2654 0.299 Uiso 1 1 calc R
H30B H 0.3068 0.0279 0.2096 0.299 Uiso 1 1 calc R
H30C H 0.2118 -0.0243 0.2012 0.299 Uiso 1 1 calc R

loop_
_atom_site_aniso_label
_atom_site_aniso_U_11
_atom_site_aniso_U_22
_atom_site_aniso_U_33
_atom_site_aniso_U_23
_atom_site_aniso_U_13
_atom_site_aniso_U_12
O2 0.060(3) 0.062(3) 0.026(2) -0.008(2) -0.002(2) 0.020(2)
N1 0.043(3) 0.048(3) 0.024(2) -0.009(2) 0.003(2) 0.004(2)
N2 0.048(3) 0.045(3) 0.027(2) -0.003(2) 0.005(2) 0.008(2)
O1 0.066(3) 0.092(4) 0.025(2) -0.011(2) 0.000(2) 0.025(3)
C2 0.046(4) 0.053(4) 0.034(3) -0.009(3) 0.009(3) 0.008(3)
C11 0.042(3) 0.050(4) 0.025(3) -0.001(3) 0.005(2) 0.009(3)
C3 0.041(3) 0.044(4) 0.030(3) -0.003(3) 0.008(2) 0.003(3)
C5 0.049(4) 0.039(4) 0.029(3) -0.002(3) 0.005(3) 0.005(3)
C1 0.045(3) 0.039(4) 0.027(3) -0.003(3) 0.001(2) -0.001(3)
C4 0.053(4) 0.042(4) 0.033(3) -0.003(3) 0.009(3) 0.005(3)
C16 0.047(4) 0.045(4) 0.035(3) 0.003(3) 0.008(3) 0.006(3)
C15 0.053(4) 0.054(5) 0.035(3) 0.004(3) 0.015(3) 0.007(3)
C14 0.058(4) 0.054(4) 0.026(3) -0.002(3) 0.008(3) 0.006(3)
C17 0.045(4) 0.059(5) 0.028(3) -0.001(3) 0.000(3) 0.013(3)
C7 0.063(4) 0.044(4) 0.032(3) 0.006(3) 0.012(3) 0.010(3)
C12 0.051(4) 0.043(4) 0.029(3) -0.009(3) -0.001(3) 0.000(3)
C22 0.049(4) 0.054(5) 0.037(3) 0.003(3) -0.003(3) 0.000(3)
C6 0.057(4) 0.047(4) 0.034(3) 0.001(3) 0.010(3) 0.004(3)
C13 0.058(4) 0.056(5) 0.033(3) -0.007(3) 0.004(3) 0.004(4)
C18 0.046(4) 0.057(5) 0.047(4) 0.001(3) 0.008(3) 0.000(3)
C21 0.061(5) 0.067(6) 0.056(5) 0.006(4) -0.003(4) 0.012(4)
C29 0.066(5) 0.050(5) 0.046(4) -0.002(3) 0.009(3) -0.010(4)
C20 0.054(5) 0.078(6) 0.059(5) 0.009(4) -0.019(4) 0.009(4)
C19 0.056(4) 0.083(7) 0.055(5) -0.003(4) -0.011(4) -0.001(4)
C26 0.055(5) 0.068(6) 0.073(5) 0.010(5) -0.003(4) -0.008(4)
C23 0.055(4) 0.067(6) 0.054(4) 0.016(4) 0.001(3) -0.005(4)
C31 0.058(6) 0.145(12) 0.156(11) -0.076(10) 0.009(6) -0.024(7)
C90 0.070(5) 0.091(7) 0.056(5) -0.003(5) -0.001(4) -0.016(5)
C28 0.099(7) 0.089(8) 0.094(7) -0.027(6) 0.020(6) -0.023(6)
C25 0.117(10) 0.23(2) 0.119(10) -0.062(11) 0.064(8) -0.086(11)
C24 0.100(8) 0.077(8) 0.151(11) -0.019(8) -0.002(7) -0.025(6)
C27 0.125(9) 0.109(9) 0.087(7) -0.006(6) 0.051(7) -0.035(8)
Cl1 0.0775(14) 0.0898(18) 0.0747(14) -0.0059(13) 0.0043(11) 0.0071(13)
Cl2 0.0940(18) 0.143(3) 0.0821(17) -0.0235(18) 0.0194(14) -0.0105(19)
C32 0.061(4) 0.042(4) 0.044(4) -0.002(3) 0.011(3) -0.003(3)
C34 0.115(8) 0.045(5) 0.110(8) 0.016(5) 0.052(6) 0.008(5)
C33 0.058(5) 0.087(7) 0.056(5) 0.007(4) 0.013(4) -0.014(4)
C30 0.200(16) 0.040(6) 0.31(2) 0.009(10) -0.141(16) -0.022(9)

loop_
_atom_type_symbol
_atom_type_description
_atom_type_scat_dispersion_real
_atom_type_scat_dispersion_imag
_atom_type_scat_source
C C 0.0033 0.0016 'International Tables Vol C Tables 4.2.6.8 and 6.1.1.4'
N N 0.0061 0.0033 'International Tables Vol C Tables 4.2.6.8 and 6.1.1.4'
O O 0.0106 0.0060 'International Tables Vol C Tables 4.2.6.8 and 6.1.1.4'
Cl Cl 0.1484 0.1585 'International Tables Vol C Tables 4.2.6.8 and 6.1.1.4'
H H 0.0000 0.0000 'International Tables Vol C Tables 4.2.6.8 and 6.1.1.4'

loop_
_geom_angle_atom_site_label_1
_geom_angle_atom_site_label_2
_geom_angle_atom_site_label_3
_geom_angle
_geom_angle_site_symmetry_3
C1 N1 C11 119.6(5) .
C1 N1 C4 123.5(5) .
C11 N1 C4 116.8(5) .
C1 N2 C17 120.0(5) .
C1 N2 C2 122.0(5) .
C17 N2 C2 118.0(5) .
O1 C2 C3 129.1(6) .
O1 C2 N2 115.2(6) .
C3 C2 N2 115.7(5) .
C12 C11 C16 124.5(5) .
C12 C11 N1 117.7(6) .
C16 C11 N1 117.6(6) .
C2 C3 C4 123.2(6) .
C2 C3 C5 119.3(5) .
C4 C3 C5 117.4(5) .
C6 C5 C7 118.1(6) .
C6 C5 C3 121.4(6) .
C7 C5 C3 120.4(5) .
N1 C1 N2 121.7(6) .
O2 C4 C3 130.7(6) .
O2 C4 N1 115.4(5) .
C3 C4 N1 113.9(5) .
C11 C16 C15 115.4(6) .
C11 C16 C29 123.2(6) .
C15 C16 C29 121.4(6) .
C14 C15 C16 121.0(6) .
C13 C14 C15 122.2(6) .
C18 C17 C22 122.1(6) .
C18 C17 N2 119.0(7) .
C22 C17 N2 118.9(6) .
C5 C7 C6 120.8(6) 3_655
C11 C12 C13 116.1(6) .
C11 C12 C32 123.5(5) .
C13 C12 C32 120.4(6) .
C21 C22 C17 118.1(7) .
C21 C22 C23 119.9(7) .
C17 C22 C23 122.0(6) .
C5 C6 C7 121.1(6) 3_655
C14 C13 C12 120.7(7) .
C17 C18 C19 117.5(7) .
C17 C18 C26 122.8(7) .
C19 C18 C26 119.7(7) .
C20 C21 C22 120.0(8) .
C31 C29 C30 108.4(11) .
C31 C29 C16 114.1(7) .
C30 C29 C16 110.4(7) .
C19 C20 C21 121.1(7) .
C20 C19 C18 121.1(8) .
C18 C26 C28 113.1(8) .
C18 C26 C27 110.6(8) .
C28 C26 C27 109.6(8) .
C24 C23 C25 109.3(10) .
C24 C23 C22 111.6(7) .
C25 C23 C22 110.5(8) .
Cl2 C90 Cl1 112.8(5) .
C33 C32 C34 109.8(7) .
C33 C32 C12 111.3(6) .
C34 C32 C12 110.1(6) .

loop_
_geom_bond_atom_site_label_1
_geom_bond_atom_site_label_2
_geom_bond_distance
_geom_bond_site_symmetry_2
O2 C4 1.216(7) .
N1 C1 1.301(8) .
N1 C11 1.465(7) .
N1 C4 1.478(8) .
N2 C1 1.330(7) .
N2 C17 1.450(8) .
N2 C2 1.464(8) .
O1 C2 1.235(7) .
C2 C3 1.403(9) .
C11 C12 1.398(9) .
C11 C16 1.410(9) .
C3 C4 1.421(8) .
C3 C5 1.514(9) .
C5 C6 1.373(8) .
C5 C7 1.391(9) .
C16 C15 1.420(9) .
C16 C29 1.526(10) .
C15 C14 1.367(10) .
C14 C13 1.360(10) .
C17 C18 1.385(10) .
C17 C22 1.406(10) .
C7 C6 1.404(9) 3_655
C12 C13 1.419(8) .
C12 C32 1.522(10) .
C22 C21 1.392(10) .
C22 C23 1.549(10) .
C6 C7 1.404(9) 3_655
C18 C19 1.399(10) .
C18 C26 1.515(11) .
C21 C20 1.377(11) .
C29 C31 1.461(12) .
C29 C30 1.500(14) .
C20 C19 1.364(13) .
C26 C28 1.536(13) .
C26 C27 1.555(12) .
C23 C24 1.515(14) .
C23 C25 1.517(13) .
C90 Cl2 1.734(9) .
C90 Cl1 1.759(9) .
C32 C33 1.506(10) .
C32 C34 1.519(11) .
